data_1518268
loop_
_publ_author_name
'Wen, Jia-Jie'
'Tang, Hai-Tao'
'Xiong, Kai'
'Ding, Zong-Cang'
'Zhan, Zhuang-Ping'

_publ_section_title
;
 Synthesis of polysubstituted pyrazoles by a platinum-catalyzed
 sigmatropic rearrangement/cyclization cascade.
;
_journal_issue 22
_journal_name_full 'Organic letters'
_journal_page_first 5940
_journal_page_last 5943
_journal_paper_doi 10.1021/ol502968c
_journal_volume 16
_journal_year 2014
_chemical_formula_moiety 'C22 H16 Br2 N2'
_chemical_formula_sum 'C22 H16 Br2 N2'
_chemical_formula_weight 468.19
_chemical_name_systematic
; 
 ? 
;
_space_group_IT_number 14
_symmetry_cell_setting monoclinic
_symmetry_space_group_name_Hall '-P 2yn'
_symmetry_space_group_name_H-M 'P 1 21/n 1'
_atom_sites_solution_hydrogens geom
_atom_sites_solution_primary direct
_atom_sites_solution_secondary difmap
_audit_creation_method SHELXL-97
_cell_angle_alpha 90.00
_cell_angle_beta 99.28(3)
_cell_angle_gamma 90.00
_cell_formula_units_Z 4
_cell_length_a 12.729(3)
_cell_length_b 8.6285(17)
_cell_length_c 17.199(3)
_cell_measurement_temperature 173(2)
_cell_volume 1864.3(7)
_computing_cell_refinement 'Bruker FRAMBO'
_computing_data_collection 'Bruker FRAMBO'
_computing_data_reduction 'Bruker SAINT'
_computing_molecular_graphics 'Bruker SHELXTL'
_computing_publication_material 'Bruker SHELXTL'
_computing_structure_refinement 'SHELXL-97 (Sheldrick, 1997)'
_computing_structure_solution 'SHELXS-97 (Sheldrick, 1990)'
_diffrn_ambient_temperature 173(2)
_diffrn_measured_fraction_theta_full 0.998
_diffrn_measured_fraction_theta_max 0.998
_diffrn_measurement_device_type 'multiwire proportional'
_diffrn_measurement_method 'phi and omega scans'
_diffrn_radiation_monochromator graphite
_diffrn_radiation_source 'fine-focus sealed tube'
_diffrn_radiation_type MoK\a
_diffrn_radiation_wavelength 0.71073
_diffrn_reflns_av_R_equivalents 0.0781
_diffrn_reflns_av_sigmaI/netI 0.0669
_diffrn_reflns_limit_h_max 15
_diffrn_reflns_limit_h_min -15
_diffrn_reflns_limit_k_max 10
_diffrn_reflns_limit_k_min -10
_diffrn_reflns_limit_l_max 21
_diffrn_reflns_limit_l_min -20
_diffrn_reflns_number 15591
_diffrn_reflns_theta_full 26.00
_diffrn_reflns_theta_max 26.00
_diffrn_reflns_theta_min 3.00
_exptl_absorpt_coefficient_mu 4.356
_exptl_absorpt_correction_type none
_exptl_crystal_colour colourless
_exptl_crystal_density_diffrn 1.668
_exptl_crystal_density_method 'not measured'
_exptl_crystal_description block
_exptl_crystal_F_000 928
_exptl_crystal_size_max 0.15
_exptl_crystal_size_mid 0.14
_exptl_crystal_size_min 0.12
_refine_diff_density_max 0.936
_refine_diff_density_min -1.978
_refine_diff_density_rms 0.234
_refine_ls_extinction_method none
_refine_ls_goodness_of_fit_ref 1.091
_refine_ls_hydrogen_treatment mixed
_refine_ls_matrix_type full
_refine_ls_number_parameters 235
_refine_ls_number_reflns 3662
_refine_ls_number_restraints 0
_refine_ls_restrained_S_all 1.091
_refine_ls_R_factor_all 0.1172
_refine_ls_R_factor_gt 0.0815
_refine_ls_shift/su_max 0.001
_refine_ls_shift/su_mean 0.000
_refine_ls_structure_factor_coef Fsqd
_refine_ls_weighting_details 'calc w=1/[\s^2^(Fo^2^)+(0.2000P)^2^+0.0000P] where P=(Fo^2^+2Fc^2^)/3'
_refine_ls_weighting_scheme calc
_refine_ls_wR_factor_gt 0.2054
_refine_ls_wR_factor_ref 0.2946
_reflns_number_gt 2401
_reflns_number_total 3662
_reflns_threshold_expression >2sigma(I)
_cod_data_source_file ol502968c_si_002.cif
_cod_data_source_block mon
_cod_depositor_comments
;
The following automatic conversions were performed:

'_symmetry_cell_setting' value 'Monoclinic' changed to 'monoclinic'
according to
/home/saulius/struct/COD-crude-data--automatic-downloads/rss-feeds/ACS/lib/dictionaries/cif_core.dic
dictionary named 'cif_core.dic' version 2.4.2 from 2011-04-26.

Automatic conversion script
Id: cif_fix_values 2935 2014-11-11 08:27:57Z andrius 

 Adding full bibliography for 1518268.cif.
;
_cod_original_cell_volume 1864.3(6)
_cod_original_sg_symbol_H-M P2(1)/n
_cod_database_code 1518268

loop_
_symmetry_equiv_pos_as_xyz
'x, y, z'
'-x+1/2, y+1/2, -z+1/2'
'-x, -y, -z'
'x-1/2, -y-1/2, z-1/2'

loop_
_atom_site_label
_atom_site_type_symbol
_atom_site_fract_x
_atom_site_fract_y
_atom_site_fract_z
_atom_site_U_iso_or_equiv
_atom_site_adp_type
_atom_site_occupancy
_atom_site_symmetry_multiplicity
_atom_site_calc_flag
_atom_site_refinement_flags
Br1 Br 1.09173(7) 0.27970(12) 1.06337(5) 0.0533(4) Uani 1 1 d .
N1 N 0.4840(5) 0.4229(8) 0.8283(3) 0.0353(14) Uani 1 1 d .
C1 C 0.6571(7) 0.4641(11) 0.7809(5) 0.050(2) Uani 1 1 d .
H1A H 0.6114 0.5026 0.7351 0.076 Uiso 1 1 calc R
H1B H 0.7001 0.3813 0.7659 0.076 Uiso 1 1 calc R
H1C H 0.7023 0.5462 0.8045 0.076 Uiso 1 1 calc R
Br2 Br 0.44040(7) -0.01049(10) 1.24470(5) 0.0486(4) Uani 1 1 d .
N2 N 0.4403(5) 0.3681(7) 0.8918(4) 0.0358(14) Uani 1 1 d .
C2 C 0.5913(6) 0.4056(9) 0.8385(5) 0.0382(18) Uani 1 1 d .
C3 C 0.6206(6) 0.3385(9) 0.9128(5) 0.0370(17) Uani 1 1 d .
C4 C 0.5245(6) 0.3153(9) 0.9425(4) 0.0344(16) Uani 1 1 d .
C11 C 0.7315(6) 0.3161(9) 0.9500(4) 0.0323(16) Uani 1 1 d .
C12 C 0.7689(6) 0.3803(9) 1.0243(4) 0.0371(17) Uani 1 1 d .
H12A H 0.7210 0.4291 1.0517 0.044 Uiso 1 1 calc R
C13 C 0.8747(7) 0.3729(9) 1.0576(5) 0.0416(19) Uani 1 1 d .
H13A H 0.8986 0.4191 1.1060 0.050 Uiso 1 1 calc R
C14 C 0.9454(7) 0.2943(9) 1.0169(6) 0.045(2) Uani 1 1 d .
C15 C 0.9110(8) 0.2316(13) 0.9448(5) 0.055(3) Uani 1 1 d .
H15A H 0.9596 0.1845 0.9173 0.066 Uiso 1 1 calc R
C16 C 0.8063(8) 0.2369(11) 0.9122(5) 0.049(2) Uani 1 1 d .
H16A H 0.7837 0.1876 0.8644 0.059 Uiso 1 1 calc R
C21 C 0.5050(7) 0.2385(9) 1.0145(4) 0.0362(17) Uani 1 1 d .
C22 C 0.5775(6) 0.1273(9) 1.0514(5) 0.0367(17) Uani 1 1 d .
H22A H 0.6389 0.1042 1.0307 0.044 Uiso 1 1 calc R
C23 C 0.5566(7) 0.0520(10) 1.1190(5) 0.0419(19) Uani 1 1 d .
H23A H 0.6040 -0.0218 1.1435 0.050 Uiso 1 1 calc R
C24 C 0.4664(6) 0.0867(9) 1.1494(5) 0.0376(17) Uani 1 1 d .
C25 C 0.3920(6) 0.1937(9) 1.1140(5) 0.0397(18) Uani 1 1 d .
H25A H 0.3306 0.2147 1.1349 0.048 Uiso 1 1 calc R
C26 C 0.4126(6) 0.2679(9) 1.0466(4) 0.0362(18) Uani 1 1 d .
H26A H 0.3635 0.3393 1.0218 0.043 Uiso 1 1 calc R
C31 C 0.4167(7) 0.4969(8) 0.7646(5) 0.0371(18) Uani 1 1 d .
C32 C 0.4176(7) 0.4499(10) 0.6886(4) 0.0395(18) Uani 1 1 d .
H32A H 0.4577 0.3641 0.6790 0.047 Uiso 1 1 calc R
C33 C 0.3606(7) 0.5273(9) 0.6275(5) 0.0405(19) Uani 1 1 d .
H33A H 0.3636 0.4965 0.5761 0.049 Uiso 1 1 calc R
C34 C 0.2967(8) 0.6544(9) 0.6415(5) 0.047(2) Uani 1 1 d .
H34A H 0.2563 0.7064 0.5996 0.056 Uiso 1 1 calc R
C35 C 0.2948(8) 0.7008(10) 0.7185(5) 0.048(2) Uani 1 1 d .
H35A H 0.2538 0.7855 0.7285 0.058 Uiso 1 1 calc R
C36 C 0.3533(7) 0.6221(9) 0.7796(5) 0.0391(18) Uani 1 1 d .
H36A H 0.3509 0.6520 0.8312 0.047 Uiso 1 1 calc R

loop_
_atom_site_aniso_label
_atom_site_aniso_U_11
_atom_site_aniso_U_22
_atom_site_aniso_U_33
_atom_site_aniso_U_23
_atom_site_aniso_U_13
_atom_site_aniso_U_12
Br1 0.0332(6) 0.0768(7) 0.0471(6) 0.0140(4) -0.0015(4) 0.0006(4)
N1 0.030(3) 0.049(4) 0.026(3) 0.004(3) 0.001(3) 0.001(3)
C1 0.043(5) 0.074(6) 0.033(4) 0.014(4) 0.004(4) -0.008(4)
Br2 0.0465(7) 0.0624(7) 0.0371(6) 0.0108(4) 0.0070(5) 0.0016(4)
N2 0.039(4) 0.038(3) 0.029(3) -0.001(3) 0.003(3) -0.001(3)
C2 0.035(4) 0.042(4) 0.040(4) -0.004(3) 0.012(4) 0.006(3)
C3 0.029(4) 0.045(4) 0.037(4) 0.003(3) 0.005(3) 0.007(3)
C4 0.033(4) 0.040(4) 0.029(4) -0.002(3) 0.000(3) 0.001(3)
C11 0.027(4) 0.042(4) 0.029(3) -0.002(3) 0.007(3) 0.001(3)
C12 0.033(4) 0.044(4) 0.031(4) 0.008(3) -0.004(3) -0.001(3)
C13 0.041(5) 0.050(4) 0.031(4) 0.011(4) -0.002(4) -0.011(4)
C14 0.039(5) 0.045(4) 0.056(5) 0.009(4) 0.018(4) 0.003(4)
C15 0.051(6) 0.081(7) 0.033(5) -0.018(4) 0.006(5) 0.006(5)
C16 0.040(5) 0.065(5) 0.037(4) -0.003(4) -0.007(4) 0.007(4)
C21 0.039(5) 0.037(4) 0.029(4) -0.004(3) -0.006(3) -0.002(3)
C22 0.026(4) 0.039(4) 0.045(4) 0.004(3) 0.003(3) -0.005(3)
C23 0.043(5) 0.043(4) 0.035(4) 0.010(4) -0.005(4) 0.000(4)
C24 0.029(4) 0.046(4) 0.038(4) -0.010(3) 0.005(3) -0.002(3)
C25 0.021(4) 0.057(5) 0.041(4) 0.002(4) 0.004(3) 0.009(3)
C26 0.027(4) 0.045(4) 0.035(4) 0.001(3) 0.000(4) 0.010(3)
C31 0.030(4) 0.041(4) 0.039(4) 0.006(3) 0.003(4) -0.002(3)
C32 0.047(5) 0.048(4) 0.021(3) -0.003(3) -0.003(3) 0.004(4)
C33 0.044(5) 0.050(4) 0.028(4) -0.003(3) 0.007(4) -0.002(4)
C34 0.053(5) 0.047(4) 0.038(4) 0.012(4) 0.000(4) 0.000(4)
C35 0.047(5) 0.043(4) 0.053(5) 0.007(4) 0.004(4) 0.006(4)
C36 0.041(5) 0.041(4) 0.035(4) -0.004(3) 0.003(4) 0.001(3)

loop_
_atom_type_symbol
_atom_type_description
_atom_type_scat_dispersion_real
_atom_type_scat_dispersion_imag
_atom_type_scat_source
C C 0.0033 0.0016 'International Tables Vol C Tables 4.2.6.8 and 6.1.1.4'
H H 0.0000 0.0000 'International Tables Vol C Tables 4.2.6.8 and 6.1.1.4'
Br Br -0.2901 2.4595 'International Tables Vol C Tables 4.2.6.8 and 6.1.1.4'
N N 0.0061 0.0033 'International Tables Vol C Tables 4.2.6.8 and 6.1.1.4'

loop_
_geom_angle_atom_site_label_1
_geom_angle_atom_site_label_2
_geom_angle_atom_site_label_3
_geom_angle
C2 N1 N2 112.6(6)
C2 N1 C31 128.0(7)
N2 N1 C31 119.3(6)
C4 N2 N1 104.2(6)
N1 C2 C3 106.2(7)
N1 C2 C1 122.7(7)
C3 C2 C1 130.9(8)
C2 C3 C4 105.7(7)
C2 C3 C11 123.4(7)
C4 C3 C11 130.6(7)
N2 C4 C3 111.3(6)
N2 C4 C21 118.4(7)
C3 C4 C21 130.3(7)
C12 C11 C16 117.0(7)
C12 C11 C3 120.5(7)
C16 C11 C3 122.4(7)
C13 C12 C11 121.7(8)
C12 C13 C14 118.6(8)
C15 C14 C13 120.6(9)
C15 C14 Br1 120.3(7)
C13 C14 Br1 119.0(7)
C14 C15 C16 120.8(9)
C15 C16 C11 121.0(8)
C26 C21 C22 118.5(7)
C26 C21 C4 121.3(7)
C22 C21 C4 120.1(8)
C23 C22 C21 119.5(8)
C24 C23 C22 120.1(8)
C23 C24 C25 122.1(8)
C23 C24 Br2 120.1(6)
C25 C24 Br2 117.8(6)
C26 C25 C24 117.8(7)
C25 C26 C21 121.9(7)
C32 C31 C36 119.9(8)
C32 C31 N1 120.2(7)
C36 C31 N1 119.8(7)
C33 C32 C31 120.6(8)
C32 C33 C34 120.2(7)
C35 C34 C33 119.2(8)
C36 C35 C34 119.9(8)
C35 C36 C31 120.1(8)

loop_
_geom_bond_atom_site_label_1
_geom_bond_atom_site_label_2
_geom_bond_distance
Br1 C14 1.909(10)
N1 C2 1.357(10)
N1 N2 1.386(8)
N1 C31 1.429(10)
C1 C2 1.485(11)
Br2 C24 1.916(8)
N2 C4 1.348(10)
C2 C3 1.397(11)
C3 C4 1.413(11)
C3 C11 1.466(11)
C4 C21 1.462(11)
C11 C12 1.403(10)
C11 C16 1.413(12)
C12 C13 1.377(11)
C13 C14 1.401(12)
C14 C15 1.360(13)
C15 C16 1.360(13)
C21 C26 1.401(11)
C21 C22 1.409(11)
C22 C23 1.395(11)
C23 C24 1.370(11)
C24 C25 1.390(11)
C25 C26 1.386(11)
C31 C32 1.369(11)
C31 C36 1.397(11)
C32 C33 1.353(12)
C33 C34 1.408(12)
C34 C35 1.387(12)
C35 C36 1.367(12)
